data_2226607
loop_
_publ_author_name
'Zhang, Hong-Sen'

_publ_section_title
;
 Bis[4-(4-pyridylmethoxy)phenol-\k<i>N</i>]silver nitrate monohydrate
;
_journal_coeditor_code NG2780
_journal_issue 7
_journal_name_full 'Acta Crystallographica Section E'
_journal_page_first m754
_journal_paper_doi 10.1107/S1600536810020945
_journal_volume 66
_journal_year 2010
_chemical_formula_iupac '[Ag (C12 H11 N O2)2] N O3, H2 O'
_chemical_formula_moiety '(C12 H11 N O2)2 Ag +, N O3 -, H2 O'
_chemical_formula_sum 'C24 H24 Ag N3 O8'
_chemical_formula_weight 590.33
_chemical_name_systematic
;
Bis[4-(4-pyridylmethoxy)phenol-\k<i>N</i>]silver nitrate monohydrate
;
_space_group_IT_number 14
_symmetry_cell_setting monoclinic
_symmetry_space_group_name_Hall '-P 2ybc'
_symmetry_space_group_name_H-M 'P 1 21/c 1'
_atom_sites_solution_hydrogens geom
_atom_sites_solution_primary direct
_atom_sites_solution_secondary difmap
_audit_creation_method SHELXL-97
_cell_angle_alpha 90.00
_cell_angle_beta 111.986(18)
_cell_angle_gamma 90.00
_cell_formula_units_Z 4
_cell_length_a 9.458(4)
_cell_length_b 13.507(7)
_cell_length_c 20.274(7)
_cell_measurement_reflns_used 11930
_cell_measurement_temperature 291(2)
_cell_measurement_theta_max 27.50
_cell_measurement_theta_min 3.01
_cell_volume 2401.6(18)
_computing_cell_refinement 'RAPID-AUTO (Rigaku, 1998)'
_computing_data_collection 'RAPID-AUTO (Rigaku, 1998)'
_computing_data_reduction 'CrystalClear (Rigaku/MSC, 2002)'
_computing_molecular_graphics 'SHELXTL (Sheldrick, 2008)'
_computing_publication_material 'SHELXL97 (Sheldrick, 2008)'
_computing_structure_refinement 'SHELXL97 (Sheldrick, 2008)'
_computing_structure_solution 'SHELXS97 (Sheldrick, 2008)'
_diffrn_ambient_temperature 291(2)
_diffrn_measured_fraction_theta_full 0.985
_diffrn_measured_fraction_theta_max 0.985
_diffrn_measurement_device_type 'Rigaku R-AXIS RAPID'
_diffrn_measurement_method '\w scan'
_diffrn_radiation_monochromator graphite
_diffrn_radiation_source 'fine-focus sealed tube'
_diffrn_radiation_type MoK\a
_diffrn_radiation_wavelength 0.71073
_diffrn_reflns_av_R_equivalents 0.0584
_diffrn_reflns_av_sigmaI/netI 0.0512
_diffrn_reflns_limit_h_max 12
_diffrn_reflns_limit_h_min -12
_diffrn_reflns_limit_k_max 17
_diffrn_reflns_limit_k_min -17
_diffrn_reflns_limit_l_max 26
_diffrn_reflns_limit_l_min -23
_diffrn_reflns_number 22423
_diffrn_reflns_theta_full 27.48
_diffrn_reflns_theta_max 27.48
_diffrn_reflns_theta_min 3.02
_diffrn_standards_decay_% 0
_diffrn_standards_interval_count 0
_diffrn_standards_interval_time 0
_diffrn_standards_number 0
_exptl_absorpt_coefficient_mu 0.894
_exptl_absorpt_correction_T_max 0.8570
_exptl_absorpt_correction_T_min 0.8317
_exptl_absorpt_correction_type multi-scan
_exptl_absorpt_process_details '(ABSCOR; Higashi, 1995)'
_exptl_crystal_colour colorless
_exptl_crystal_density_diffrn 1.633
_exptl_crystal_density_method 'not measured'
_exptl_crystal_description block
_exptl_crystal_F_000 1200
_exptl_crystal_size_max 0.21
_exptl_crystal_size_mid 0.19
_exptl_crystal_size_min 0.18
_refine_diff_density_max 0.276
_refine_diff_density_min -0.379
_refine_ls_extinction_method none
_refine_ls_goodness_of_fit_ref 1.037
_refine_ls_hydrogen_treatment constr
_refine_ls_matrix_type full
_refine_ls_number_parameters 325
_refine_ls_number_reflns 5442
_refine_ls_number_restraints 0
_refine_ls_restrained_S_all 1.037
_refine_ls_R_factor_all 0.1170
_refine_ls_R_factor_gt 0.0538
_refine_ls_shift/su_max 0.001
_refine_ls_shift/su_mean 0.000
_refine_ls_structure_factor_coef Fsqd
_refine_ls_weighting_details 'calc w=1/[\s^2^(Fo^2^)+(0.0406P)^2^+0.9527P] where P=(Fo^2^+2Fc^2^)/3'
_refine_ls_weighting_scheme calc
_refine_ls_wR_factor_gt 0.0972
_refine_ls_wR_factor_ref 0.1146
_reflns_number_gt 2900
_reflns_number_total 5442
_reflns_threshold_expression I>2sigma(I)
_cod_data_source_file ng2780.cif
_cod_data_source_block I
_cod_original_sg_symbol_H-M 'P 21/c'
_cod_database_code 2226607
_cod_database_fobs_code 2226607

loop_
_symmetry_equiv_pos_as_xyz
'x, y, z'
'-x, y+1/2, -z+1/2'
'-x, -y, -z'
'x, -y-1/2, z-1/2'

loop_
_atom_site_type_symbol
_atom_site_label
_atom_site_fract_x
_atom_site_fract_y
_atom_site_fract_z
_atom_site_U_iso_or_equiv
_atom_site_adp_type
_atom_site_calc_flag
_atom_site_refinement_flags
_atom_site_occupancy
_atom_site_disorder_assembly
_atom_site_disorder_group
Ag Ag1 0.90730(4) 0.49819(3) 0.766410(16) 0.07746(16) Uani d . 1 . .
O O1 2.1641(3) 0.7496(2) 1.22381(14) 0.0838(9) Uani d . 1 . .
H H1A 2.2314 0.7453 1.2076 0.126 Uiso d R 1 . .
O O2 1.6021(3) 0.6618(2) 1.01902(13) 0.0673(7) Uani d . 1 . .
O O3 -0.3575(3) 0.6172(2) 0.27642(14) 0.0818(9) Uani d . 1 . .
H H3 -0.3967 0.5657 0.2566 0.123 Uiso d R 1 . .
O O4 0.2108(3) 0.5574(2) 0.48365(13) 0.0648(7) Uani d . 1 . .
N N1 1.0938(4) 0.5514(3) 0.85577(17) 0.0599(8) Uani d . 1 . .
N N2 0.7030(4) 0.4783(3) 0.67566(16) 0.0605(9) Uani d . 1 . .
C C1 1.8626(4) 0.6955(3) 1.0520(2) 0.0616(10) Uani d . 1 . .
H H1 1.8487 0.6892 1.0043 0.074 Uiso calc R 1 . .
C C2 2.0045(4) 0.7167(3) 1.1011(2) 0.0622(10) Uani d . 1 . .
H H2 2.0861 0.7248 1.0866 0.075 Uiso calc R 1 . .
C C3 2.0268(4) 0.7261(3) 1.1721(2) 0.0596(10) Uani d . 1 . .
C C4 1.9048(5) 0.7140(3) 1.1922(2) 0.0662(11) Uani d . 1 . .
H H4 1.9188 0.7203 1.2399 0.079 Uiso calc R 1 . .
C C5 1.7617(4) 0.6927(3) 1.14314(19) 0.0625(11) Uani d . 1 . .
H H5 1.6802 0.6847 1.1578 0.075 Uiso calc R 1 . .
C C6 1.7397(4) 0.6832(3) 1.07254(19) 0.0557(10) Uani d . 1 . .
C C7 1.4773(4) 0.6405(3) 1.03879(19) 0.0600(10) Uani d . 1 . .
H H7A 1.4508 0.6985 1.0600 0.072 Uiso calc R 1 . .
H H7B 1.5037 0.5873 1.0735 0.072 Uiso calc R 1 . .
C C8 1.3450(4) 0.6102(3) 0.97345(19) 0.0528(9) Uani d . 1 . .
C C9 1.2098(4) 0.5805(3) 0.9801(2) 0.0617(11) Uani d . 1 . .
H H9 1.2015 0.5800 1.0244 0.074 Uiso calc R 1 . .
C C10 1.0896(4) 0.5522(3) 0.9206(2) 0.0625(10) Uani d . 1 . .
H H10 1.0001 0.5323 0.9257 0.075 Uiso calc R 1 . .
C C11 1.2229(5) 0.5806(3) 0.8502(2) 0.0723(12) Uani d . 1 . .
H H11 1.2284 0.5804 0.8053 0.087 Uiso calc R 1 . .
C C12 1.3483(4) 0.6109(3) 0.9068(2) 0.0631(11) Uani d . 1 . .
H H12 1.4354 0.6318 0.8998 0.076 Uiso calc R 1 . .
C C13 0.6144(5) 0.5569(4) 0.6534(2) 0.0676(11) Uani d . 1 . .
H H13 0.6493 0.6168 0.6763 0.081 Uiso calc R 1 . .
C C14 0.4742(4) 0.5559(3) 0.5987(2) 0.0620(10) Uani d . 1 . .
H H14 0.4168 0.6136 0.5854 0.074 Uiso calc R 1 . .
C C15 0.4202(4) 0.4684(3) 0.56382(18) 0.0508(9) Uani d . 1 . .
C C16 0.5105(5) 0.3864(3) 0.5868(2) 0.0653(11) Uani d . 1 . .
H H16 0.4781 0.3255 0.5650 0.078 Uiso calc R 1 . .
C C17 0.6492(5) 0.3944(4) 0.6421(2) 0.0677(11) Uani d . 1 . .
H H17 0.7085 0.3376 0.6568 0.081 Uiso calc R 1 . .
C C18 0.2680(4) 0.4611(3) 0.50477(19) 0.0562(10) Uani d . 1 . .
H H18A 0.2775 0.4262 0.4648 0.067 Uiso calc R 1 . .
H H18B 0.1983 0.4245 0.5206 0.067 Uiso calc R 1 . .
C C19 0.0684(4) 0.5651(3) 0.43111(18) 0.0536(9) Uani d . 1 . .
C C20 -0.0174(4) 0.4872(3) 0.3943(2) 0.0585(10) Uani d . 1 . .
H H20 0.0204 0.4230 0.4042 0.070 Uiso calc R 1 . .
C C21 -0.1600(4) 0.5033(3) 0.34252(19) 0.0604(10) Uani d . 1 . .
H H21 -0.2179 0.4500 0.3178 0.072 Uiso calc R 1 . .
C C22 -0.2163(4) 0.5970(4) 0.32752(19) 0.0611(11) Uani d . 1 . .
C C23 -0.1309(5) 0.6762(3) 0.3639(2) 0.0657(11) Uani d . 1 . .
H H23 -0.1688 0.7403 0.3537 0.079 Uiso calc R 1 . .
C C24 0.0111(5) 0.6598(3) 0.4155(2) 0.0644(11) Uani d . 1 . .
H H24 0.0690 0.7132 0.4402 0.077 Uiso calc R 1 . .
O O5 -0.6790(5) 0.5495(3) 0.15883(18) 0.1028(11) Uani d . 1 . .
O O6 -0.7139(5) 0.3980(4) 0.1501(3) 0.169(2) Uani d . 1 . .
O O7 -0.4972(4) 0.4493(3) 0.21269(17) 0.0924(10) Uani d . 1 . .
N N3 -0.6322(5) 0.4659(4) 0.1726(2) 0.0748(11) Uani d . 1 . .
O O8 -0.4291(3) 0.2671(2) 0.29281(18) 0.0947(10) Uani d . 1 . .
H H31 -0.4422 0.3165 0.2651 0.142 Uiso d R 1 . .
H H32 -0.4804 0.2184 0.2694 0.142 Uiso d R 1 . .

loop_
_atom_site_aniso_label
_atom_site_aniso_U_11
_atom_site_aniso_U_22
_atom_site_aniso_U_33
_atom_site_aniso_U_12
_atom_site_aniso_U_13
_atom_site_aniso_U_23
Ag1 0.0540(2) 0.1015(3) 0.0613(2) -0.01044(19) 0.00368(15) -0.00670(19)
O1 0.0576(18) 0.114(3) 0.0640(17) -0.0152(17) 0.0045(15) -0.0085(16)
O2 0.0477(16) 0.094(2) 0.0534(15) -0.0097(15) 0.0109(13) 0.0040(14)
O3 0.0646(18) 0.097(2) 0.0640(17) 0.0063(17) 0.0008(15) 0.0130(16)
O4 0.0518(17) 0.0639(19) 0.0626(16) -0.0080(14) 0.0031(14) 0.0036(14)
N1 0.049(2) 0.061(2) 0.059(2) -0.0014(17) 0.0082(16) -0.0005(16)
N2 0.050(2) 0.078(3) 0.0505(18) -0.0069(18) 0.0148(16) -0.0006(17)
C1 0.060(3) 0.071(3) 0.054(2) -0.004(2) 0.021(2) 0.0004(19)
C2 0.050(2) 0.070(3) 0.062(2) -0.003(2) 0.016(2) 0.000(2)
C3 0.048(2) 0.056(3) 0.061(2) -0.0021(19) 0.005(2) 0.0006(19)
C4 0.063(3) 0.080(3) 0.049(2) -0.004(2) 0.015(2) -0.004(2)
C5 0.055(2) 0.076(3) 0.054(2) -0.002(2) 0.017(2) 0.001(2)
C6 0.048(2) 0.055(3) 0.054(2) -0.0013(18) 0.0072(19) 0.0030(18)
C7 0.046(2) 0.071(3) 0.057(2) -0.004(2) 0.0127(19) -0.0061(19)
C8 0.051(2) 0.044(2) 0.057(2) 0.0041(18) 0.0119(18) -0.0015(17)
C9 0.054(2) 0.074(3) 0.054(2) -0.003(2) 0.017(2) 0.001(2)
C10 0.049(2) 0.072(3) 0.061(2) -0.004(2) 0.014(2) 0.002(2)
C11 0.066(3) 0.096(4) 0.052(2) -0.008(3) 0.018(2) -0.002(2)
C12 0.055(2) 0.075(3) 0.057(2) -0.012(2) 0.017(2) -0.003(2)
C13 0.066(3) 0.067(3) 0.062(2) -0.015(2) 0.015(2) -0.009(2)
C14 0.054(3) 0.061(3) 0.063(2) -0.005(2) 0.013(2) 0.001(2)
C15 0.046(2) 0.063(3) 0.0435(19) -0.0065(18) 0.0169(17) -0.0004(17)
C16 0.060(3) 0.063(3) 0.061(2) 0.002(2) 0.010(2) -0.010(2)
C17 0.062(3) 0.074(3) 0.057(2) 0.005(2) 0.012(2) -0.001(2)
C18 0.052(2) 0.065(3) 0.049(2) -0.005(2) 0.0150(19) -0.0022(18)
C19 0.046(2) 0.065(3) 0.048(2) -0.009(2) 0.0151(18) 0.0033(19)
C20 0.055(2) 0.058(3) 0.057(2) 0.001(2) 0.0141(19) -0.0002(19)
C21 0.059(2) 0.071(3) 0.0472(19) -0.010(2) 0.0144(18) -0.006(2)
C22 0.056(3) 0.079(3) 0.044(2) 0.000(2) 0.0134(19) 0.008(2)
C23 0.072(3) 0.057(3) 0.063(2) 0.006(2) 0.019(2) 0.011(2)
C24 0.065(3) 0.061(3) 0.057(2) -0.009(2) 0.010(2) 0.002(2)
O5 0.110(3) 0.107(3) 0.076(2) 0.020(3) 0.017(2) 0.013(2)
O6 0.090(3) 0.114(4) 0.244(6) -0.034(3) -0.006(3) -0.019(4)
O7 0.054(2) 0.119(3) 0.088(2) 0.0052(19) 0.0086(18) -0.010(2)
N3 0.056(3) 0.097(4) 0.066(2) -0.005(2) 0.017(2) -0.007(2)
O8 0.072(2) 0.089(2) 0.115(3) -0.0035(18) 0.0242(19) -0.0212(19)

loop_
_atom_type_symbol
_atom_type_description
_atom_type_scat_dispersion_real
_atom_type_scat_dispersion_imag
_atom_type_scat_source
C C 0.0033 0.0016 'International Tables Vol C Tables 4.2.6.8 and 6.1.1.4'
H H 0.0000 0.0000 'International Tables Vol C Tables 4.2.6.8 and 6.1.1.4'
Ag Ag -0.8971 1.1015 'International Tables Vol C Tables 4.2.6.8 and 6.1.1.4'
N N 0.0061 0.0033 'International Tables Vol C Tables 4.2.6.8 and 6.1.1.4'
O O 0.0106 0.0060 'International Tables Vol C Tables 4.2.6.8 and 6.1.1.4'

loop_
_geom_angle_atom_site_label_1
_geom_angle_atom_site_label_2
_geom_angle_atom_site_label_3
_geom_angle_site_symmetry_1
_geom_angle_site_symmetry_3
_geom_angle
_geom_angle_publ_flag
N1 Ag1 N2 . . 167.10(13) ?
C3 O1 H1A . . 109.5 ?
C6 O2 C7 . . 117.6(3) ?
C22 O3 H3 . . 109.5 ?
C19 O4 C18 . . 117.3(3) ?
C11 N1 C10 . . 116.8(3) ?
C11 N1 Ag1 . . 121.6(3) ?
C10 N1 Ag1 . . 121.5(3) ?
C17 N2 C13 . . 116.1(4) ?
C17 N2 Ag1 . . 127.1(3) ?
C13 N2 Ag1 . . 116.6(3) ?
C2 C1 C6 . . 120.8(4) ?
C2 C1 H1 . . 119.6 ?
C6 C1 H1 . . 119.6 ?
C1 C2 C3 . . 120.2(4) ?
C1 C2 H2 . . 119.9 ?
C3 C2 H2 . . 119.9 ?
O1 C3 C4 . . 117.6(3) ?
O1 C3 C2 . . 123.5(4) ?
C4 C3 C2 . . 118.8(4) ?
C3 C4 C5 . . 121.3(4) ?
C3 C4 H4 . . 119.3 ?
C5 C4 H4 . . 119.3 ?
C6 C5 C4 . . 119.8(4) ?
C6 C5 H5 . . 120.1 ?
C4 C5 H5 . . 120.1 ?
C5 C6 O2 . . 124.8(3) ?
C5 C6 C1 . . 119.1(4) ?
O2 C6 C1 . . 116.2(3) ?
O2 C7 C8 . . 108.4(3) ?
O2 C7 H7A . . 110.0 ?
C8 C7 H7A . . 110.0 ?
O2 C7 H7B . . 110.0 ?
C8 C7 H7B . . 110.0 ?
H7A C7 H7B . . 108.4 ?
C12 C8 C9 . . 117.4(4) ?
C12 C8 C7 . . 123.5(4) ?
C9 C8 C7 . . 119.0(3) ?
C10 C9 C8 . . 119.0(4) ?
C10 C9 H9 . . 120.5 ?
C8 C9 H9 . . 120.5 ?
N1 C10 C9 . . 123.5(4) ?
N1 C10 H10 . . 118.2 ?
C9 C10 H10 . . 118.2 ?
N1 C11 C12 . . 123.6(4) ?
N1 C11 H11 . . 118.2 ?
C12 C11 H11 . . 118.2 ?
C8 C12 C11 . . 119.7(4) ?
C8 C12 H12 . . 120.2 ?
C11 C12 H12 . . 120.2 ?
N2 C13 C14 . . 124.3(4) ?
N2 C13 H13 . . 117.8 ?
C14 C13 H13 . . 117.8 ?
C15 C14 C13 . . 119.0(4) ?
C15 C14 H14 . . 120.5 ?
C13 C14 H14 . . 120.5 ?
C16 C15 C14 . . 117.1(4) ?
C16 C15 C18 . . 120.7(4) ?
C14 C15 C18 . . 122.1(4) ?
C15 C16 C17 . . 119.9(4) ?
C15 C16 H16 . . 120.1 ?
C17 C16 H16 . . 120.1 ?
N2 C17 C16 . . 123.5(4) ?
N2 C17 H17 . . 118.2 ?
C16 C17 H17 . . 118.2 ?
O4 C18 C15 . . 109.1(3) ?
O4 C18 H18A . . 109.9 ?
C15 C18 H18A . . 109.9 ?
O4 C18 H18B . . 109.9 ?
C15 C18 H18B . . 109.9 ?
H18A C18 H18B . . 108.3 ?
C20 C19 O4 . . 125.0(4) ?
C20 C19 C24 . . 119.1(4) ?
O4 C19 C24 . . 115.8(4) ?
C19 C20 C21 . . 120.3(4) ?
C19 C20 H20 . . 119.9 ?
C21 C20 H20 . . 119.9 ?
C22 C21 C20 . . 120.4(4) ?
C22 C21 H21 . . 119.8 ?
C20 C21 H21 . . 119.8 ?
C21 C22 C23 . . 120.0(4) ?
C21 C22 O3 . . 122.7(4) ?
C23 C22 O3 . . 117.3(4) ?
C24 C23 C22 . . 119.5(4) ?
C24 C23 H23 . . 120.2 ?
C22 C23 H23 . . 120.2 ?
C23 C24 C19 . . 120.7(4) ?
C23 C24 H24 . . 119.6 ?
C19 C24 H24 . . 119.6 ?
O6 N3 O5 . . 120.7(5) ?
O6 N3 O7 . . 118.3(5) ?
O5 N3 O7 . . 121.0(5) ?
H31 O8 H32 . . 109.0 ?

loop_
_geom_bond_atom_site_label_1
_geom_bond_atom_site_label_2
_geom_bond_site_symmetry_2
_geom_bond_distance
_geom_bond_publ_flag
Ag1 N1 . 2.126(3) ?
Ag1 N2 . 2.128(3) ?
O1 C3 . 1.366(4) ?
O1 H1A . 0.8200 ?
O2 C6 . 1.377(4) ?
O2 C7 . 1.411(4) ?
O3 C22 . 1.377(4) ?
O3 H3 . 0.8201 ?
O4 C19 . 1.373(4) ?
O4 C18 . 1.411(5) ?
N1 C11 . 1.328(5) ?
N1 C10 . 1.330(5) ?
N2 C17 . 1.321(5) ?
N2 C13 . 1.323(5) ?
C1 C2 . 1.369(5) ?
C1 C6 . 1.384(5) ?
C1 H1 . 0.9300 ?
C2 C3 . 1.380(5) ?
C2 H2 . 0.9300 ?
C3 C4 . 1.371(5) ?
C4 C5 . 1.376(5) ?
C4 H4 . 0.9300 ?
C5 C6 . 1.373(5) ?
C5 H5 . 0.9300 ?
C7 C8 . 1.499(5) ?
C7 H7A . 0.9700 ?
C7 H7B . 0.9700 ?
C8 C12 . 1.364(5) ?
C8 C9 . 1.394(5) ?
C9 C10 . 1.367(5) ?
C9 H9 . 0.9300 ?
C10 H10 . 0.9300 ?
C11 C12 . 1.368(5) ?
C11 H11 . 0.9300 ?
C12 H12 . 0.9300 ?
C13 C14 . 1.374(5) ?
C13 H13 . 0.9300 ?
C14 C15 . 1.374(5) ?
C14 H14 . 0.9300 ?
C15 C16 . 1.370(5) ?
C15 C18 . 1.491(5) ?
C16 C17 . 1.375(5) ?
C16 H16 . 0.9300 ?
C17 H17 . 0.9300 ?
C18 H18A . 0.9700 ?
C18 H18B . 0.9700 ?
C19 C20 . 1.368(5) ?
C19 C24 . 1.379(5) ?
C20 C21 . 1.382(5) ?
C20 H20 . 0.9300 ?
C21 C22 . 1.362(5) ?
C21 H21 . 0.9300 ?
C22 C23 . 1.377(6) ?
C23 C24 . 1.376(5) ?
C23 H23 . 0.9300 ?
C24 H24 . 0.9300 ?
O5 N3 . 1.206(5) ?
O6 N3 . 1.176(5) ?
O7 N3 . 1.251(5) ?
O8 H31 . 0.8500 ?
O8 H32 . 0.8499 ?

loop_
_geom_hbond_atom_site_label_D
_geom_hbond_atom_site_label_H
_geom_hbond_atom_site_label_A
_geom_hbond_site_symmetry_A
_geom_hbond_distance_DH
_geom_hbond_distance_HA
_geom_hbond_distance_DA
_geom_hbond_angle_DHA
O1 H1A O8 2_756 0.82 1.90 2.661(4) 154.9
O3 H3 O7 . 0.82 1.88 2.698(5) 176.3
O8 H31 O7 . 0.85 2.05 2.885(5) 166.9
O8 H32 O3 2_445 0.85 2.00 2.833(4) 164.9
